data_7205896
loop_
_publ_author_name
'New, Siu Yee'
'Wu, Xuan'
'Bai, Shi-Qiang'
'Koh, Lip Lin'
'Hor, T. S. Andy'
'Xue, Feng'

_publ_section_title
;
 Lipid-bilayer-mimicking solid-state structures of Cu(ii) and Ni(ii)
 with l-tryptophan and l-tyrosine Schiff base derivatives
;
_journal_issue 12
_journal_name_full CrystEngComm
_journal_page_first 4228
_journal_paper_doi 10.1039/c0ce00986e
_journal_volume 13
_journal_year 2011
_chemical_formula_sum 'C21 H26 N Ni O8.5'
_chemical_formula_weight 487.14
_chemical_name_systematic
;
?
;
_space_group_IT_number 4
_symmetry_cell_setting monoclinic
_symmetry_space_group_name_Hall 'P 2yb'
_symmetry_space_group_name_H-M 'P 1 21 1'
_atom_sites_solution_hydrogens geom
_atom_sites_solution_primary direct
_atom_sites_solution_secondary difmap
_audit_creation_method SHELXL-97
_cell_angle_alpha 90.00
_cell_angle_beta 93.3490(10)
_cell_angle_gamma 90.00
_cell_formula_units_Z 4
_cell_length_a 6.9571(5)
_cell_length_b 7.5601(5)
_cell_length_c 41.523(3)
_cell_measurement_reflns_used 6572
_cell_measurement_temperature 100(2)
_cell_measurement_theta_max 27.47
_cell_measurement_theta_min 2.74
_cell_volume 2180.2(3)
_computing_cell_refinement 'Bruker SMART'
_computing_data_collection 'Bruker SMART'
_computing_data_reduction 'Bruker SAINT'
_computing_molecular_graphics 'Bruker SHELXTL'
_computing_publication_material 'Bruker SHELXTL'
_computing_structure_refinement 'SHELXL-97 (Sheldrick, 1997)'
_computing_structure_solution 'SHELXS-97 (Sheldrick, 1990)'
_diffrn_ambient_temperature 100(2)
_diffrn_measured_fraction_theta_full 0.993
_diffrn_measured_fraction_theta_max 0.993
_diffrn_measurement_device_type 'CCD area detector'
_diffrn_measurement_method 'phi and omega scans'
_diffrn_radiation_monochromator graphite
_diffrn_radiation_source 'fine-focus sealed tube'
_diffrn_radiation_type MoK\a
_diffrn_radiation_wavelength 0.71073
_diffrn_reflns_av_R_equivalents 0.0277
_diffrn_reflns_av_sigmaI/netI 0.0479
_diffrn_reflns_limit_h_max 9
_diffrn_reflns_limit_h_min -8
_diffrn_reflns_limit_k_max 9
_diffrn_reflns_limit_k_min -6
_diffrn_reflns_limit_l_max 53
_diffrn_reflns_limit_l_min -51
_diffrn_reflns_number 15550
_diffrn_reflns_theta_full 27.50
_diffrn_reflns_theta_max 27.50
_diffrn_reflns_theta_min 1.47
_exptl_absorpt_coefficient_mu 0.940
_exptl_absorpt_correction_T_max 0.9119
_exptl_absorpt_correction_T_min 0.7049
_exptl_absorpt_correction_type multi-scan
_exptl_crystal_colour Yellow
_exptl_crystal_density_diffrn 1.484
_exptl_crystal_density_meas ?
_exptl_crystal_density_method 'not measured'
_exptl_crystal_description Block
_exptl_crystal_F_000 1020
_exptl_crystal_size_max 0.40
_exptl_crystal_size_mid 0.36
_exptl_crystal_size_min 0.10
_refine_diff_density_max 0.628
_refine_diff_density_min -0.991
_refine_diff_density_rms 0.080
_refine_ls_abs_structure_details 'Flack H D (1983), Acta Cryst. A39, 876-881'
_refine_ls_abs_structure_Flack 0.035(12)
_refine_ls_extinction_method none
_refine_ls_goodness_of_fit_ref 1.120
_refine_ls_hydrogen_treatment mixed
_refine_ls_matrix_type full
_refine_ls_number_parameters 620
_refine_ls_number_reflns 7321
_refine_ls_number_restraints 15
_refine_ls_restrained_S_all 1.118
_refine_ls_R_factor_all 0.0452
_refine_ls_R_factor_gt 0.0422
_refine_ls_shift/su_max 0.003
_refine_ls_shift/su_mean 0.000
_refine_ls_structure_factor_coef Fsqd
_refine_ls_weighting_details 'calc w=1/[\s^2^(Fo^2^)+(0.0327P)^2^+1.9100P] where P=(Fo^2^+2Fc^2^)/3'
_refine_ls_weighting_scheme calc
_refine_ls_wR_factor_gt 0.0958
_refine_ls_wR_factor_ref 0.0971
_reflns_number_gt 6855
_reflns_number_total 7321
_reflns_threshold_expression >2sigma(I)
_cod_data_source_file c0ce00986e.txt
_cod_data_source_block 9505
_cod_depositor_comments
;
The following automatic conversions were performed:
'_symmetry_cell_setting' value 'Monoclinic' changed to 'monoclinic'
according to '/home/saulius/struct/CIF-dictionaries/cif_core.dic'
dictionary named 'cif_core.dic' version 2.4.1 from
2010-06-29.

'_exptl_absorpt_correction_type' value 'Multi-scan' changed
to 'multi-scan' according to
'/home/saulius/struct/CIF-dictionaries/cif_core.dic' dictionary named
'cif_core.dic' version 2.4.1 from 2010-06-29.

Automatic conversion script
Id: cif_fix_enum 1555 2011-01-17 13:19:09Z saulius 

The following automatic conversions were performed:

'_exptl_crystal_density_meas' value 'Not Measured' was changed to '?'
- the value is perceived as not measured.

Automatic conversion script
Id: cif_fix_values 3008 2015-01-20 13:52:24Z robertas 
;
_cod_original_sg_symbol_H-M P2(1)
_cod_original_formula_sum 'C21 H26 N Ni O8.50'
_cod_database_code 7205896

loop_
_symmetry_equiv_pos_as_xyz
'x, y, z'
'-x, y+1/2, -z'

loop_
_atom_site_label
_atom_site_type_symbol
_atom_site_fract_x
_atom_site_fract_y
_atom_site_fract_z
_atom_site_U_iso_or_equiv
_atom_site_adp_type
_atom_site_occupancy
_atom_site_symmetry_multiplicity
_atom_site_calc_flag
_atom_site_refinement_flags
_atom_site_disorder_assembly
_atom_site_disorder_group
Ni1 Ni 0.15938(6) 0.55982(5) 0.950574(10) 0.01226(12) Uani 1 1 d . . .
Ni2 Ni 0.33914(6) 0.71848(6) 0.550544(10) 0.01484(13) Uani 1 1 d . . .
O1 O 0.3445(3) 0.6965(4) 0.92549(6) 0.0164(5) Uani 1 1 d . . .
O2 O -0.0525(3) 0.4192(4) 0.97127(5) 0.0155(5) Uani 1 1 d . . .
O3 O -0.3457(4) 0.3100(4) 0.96222(6) 0.0193(6) Uani 1 1 d . . .
O4 O -0.3750(4) 0.5262(5) 0.76596(6) 0.0373(8) Uani 1 1 d . . .
H4 H -0.4823 0.5767 0.7634 0.056 Uiso 1 1 calc R . .
O5 O 0.1615(3) 0.8497(4) 0.57794(6) 0.0184(6) Uani 1 1 d . . .
O6 O 0.5447(3) 0.5843(4) 0.52644(5) 0.0172(5) Uani 1 1 d . . .
O7 O 0.8528(4) 0.5075(4) 0.53073(6) 0.0210(6) Uani 1 1 d . . .
O8 O 0.9321(4) 0.5832(6) 0.72962(6) 0.0392(9) Uani 1 1 d . . .
H8 H 0.8349 0.5733 0.7406 0.059 Uiso 1 1 calc R . .
N1 N -0.0327(4) 0.5589(5) 0.91316(7) 0.0121(6) Uani 1 1 d . . .
N2 N 0.5395(4) 0.7046(5) 0.58641(7) 0.0166(7) Uani 1 1 d . . .
C2 C 0.3105(5) 0.7707(5) 0.89739(8) 0.0154(7) Uani 1 1 d . . .
C3 C 0.4648(5) 0.8725(5) 0.88506(9) 0.0193(8) Uani 1 1 d . . .
H3 H 0.5827 0.8824 0.8977 0.023 Uiso 1 1 calc R . .
C4 C 0.4473(5) 0.9548(6) 0.85601(9) 0.0221(8) Uani 1 1 d . . .
H4A H 0.5531 1.0200 0.8487 0.027 Uiso 1 1 calc R . .
C10 C 0.2749(6) 0.9454(5) 0.83634(8) 0.0201(8) Uani 1 1 d . . .
C5 C 0.2585(6) 1.0329(6) 0.80601(9) 0.0270(9) Uani 1 1 d . . .
H5 H 0.3640 1.1007 0.7993 0.032 Uiso 1 1 calc R . .
C6 C 0.0960(6) 1.0221(6) 0.78633(9) 0.0302(10) Uani 1 1 d . . .
H6 H 0.0882 1.0799 0.7660 0.036 Uiso 1 1 calc R . .
C7 C -0.0608(6) 0.9234(6) 0.79666(9) 0.0258(9) Uani 1 1 d . . .
H7 H -0.1753 0.9150 0.7831 0.031 Uiso 1 1 calc R . .
C8 C -0.0506(6) 0.8392(6) 0.82604(9) 0.0228(8) Uani 1 1 d . . .
H8A H -0.1588 0.7736 0.8323 0.027 Uiso 1 1 calc R . .
C9 C 0.1156(5) 0.8469(5) 0.84726(8) 0.0177(7) Uani 1 1 d . . .
C1 C 0.1344(5) 0.7597(5) 0.87832(8) 0.0149(7) Uani 1 1 d . . .
C11 C -0.0292(5) 0.6589(5) 0.88836(8) 0.0145(7) Uani 1 1 d . . .
H11 H -0.1451 0.6682 0.8752 0.017 Uiso 1 1 calc R . .
C12 C -0.2096(5) 0.4582(5) 0.91813(8) 0.0146(7) Uani 1 1 d . . .
H12 H -0.3233 0.5380 0.9144 0.017 Uiso 1 1 calc R . .
C13 C -0.2017(5) 0.3915(5) 0.95330(8) 0.0148(7) Uani 1 1 d . . .
C14 C -0.2336(5) 0.2964(5) 0.89524(8) 0.0187(7) Uani 1 1 d . . .
H14A H -0.1142 0.2250 0.8968 0.022 Uiso 1 1 calc R . .
H14B H -0.3401 0.2213 0.9022 0.022 Uiso 1 1 calc R . .
C15 C -0.2759(5) 0.3517(5) 0.86044(8) 0.0182(7) Uani 1 1 d . . .
C16 C -0.1385(6) 0.3324(6) 0.83776(9) 0.0233(8) Uani 1 1 d . . .
H16 H -0.0183 0.2790 0.8439 0.028 Uiso 1 1 calc R . .
C17 C -0.1740(6) 0.3899(6) 0.80635(9) 0.0274(9) Uani 1 1 d . . .
H17 H -0.0789 0.3759 0.7910 0.033 Uiso 1 1 calc R . .
C18 C -0.3489(6) 0.4679(6) 0.79736(9) 0.0264(9) Uani 1 1 d . . .
C19 C -0.4906(5) 0.4860(6) 0.81939(9) 0.0237(8) Uani 1 1 d . . .
H19 H -0.6113 0.5379 0.8131 0.028 Uiso 1 1 calc R . .
C20 C -0.4529(5) 0.4269(5) 0.85077(8) 0.0190(8) Uani 1 1 d . . .
H20 H -0.5494 0.4379 0.8659 0.023 Uiso 1 1 calc R . .
C22 C 0.2022(5) 0.9114(5) 0.60675(8) 0.0181(7) Uani 1 1 d . . .
C23 C 0.0529(5) 1.0127(5) 0.62114(9) 0.0200(8) Uani 1 1 d . . .
H23 H -0.0662 1.0303 0.6092 0.024 Uiso 1 1 calc R . .
C24 C 0.0776(6) 1.0827(6) 0.65094(9) 0.0238(8) Uani 1 1 d . . .
H24 H -0.0246 1.1484 0.6594 0.029 Uiso 1 1 calc R . .
C30 C 0.2515(5) 1.0614(6) 0.67009(8) 0.0201(7) Uani 1 1 d . . .
C25 C 0.2744(6) 1.1370(6) 0.70120(9) 0.0269(9) Uani 1 1 d . . .
H25 H 0.1721 1.2038 0.7093 0.032 Uiso 1 1 calc R . .
C26 C 0.4409(7) 1.1159(6) 0.71986(9) 0.0306(10) Uani 1 1 d . . .
H26 H 0.4548 1.1684 0.7407 0.037 Uiso 1 1 calc R . .
C27 C 0.5915(6) 1.0157(6) 0.70796(9) 0.0291(10) Uani 1 1 d . . .
H27 H 0.7071 0.9992 0.7210 0.035 Uiso 1 1 calc R . .
C28 C 0.5735(6) 0.9414(6) 0.67771(9) 0.0247(9) Uani 1 1 d . . .
H28 H 0.6770 0.8736 0.6703 0.030 Uiso 1 1 calc R . .
C29 C 0.4051(5) 0.9630(5) 0.65733(8) 0.0192(8) Uani 1 1 d . . .
C21 C 0.3793(5) 0.8884(5) 0.62492(8) 0.0156(7) Uani 1 1 d . . .
C31 C 0.5406(5) 0.7936(5) 0.61291(8) 0.0167(7) Uani 1 1 d . . .
H31 H 0.6582 0.7972 0.6257 0.020 Uiso 1 1 calc R . .
C32 C 0.7146(5) 0.6104(5) 0.57843(8) 0.0155(7) Uani 1 1 d . . .
H32 H 0.8286 0.6885 0.5833 0.019 Uiso 1 1 calc R . .
C33 C 0.7019(5) 0.5666(5) 0.54240(8) 0.0162(7) Uani 1 1 d . . .
C34 C 0.7417(5) 0.4357(5) 0.59764(8) 0.0199(8) Uani 1 1 d . . .
H34A H 0.6212 0.3660 0.5954 0.024 Uiso 1 1 calc R . .
H34B H 0.8451 0.3653 0.5884 0.024 Uiso 1 1 calc R . .
C35 C 0.7930(5) 0.4682(5) 0.63324(8) 0.0173(7) Uani 1 1 d . . .
C36 C 0.6600(5) 0.4370(6) 0.65620(9) 0.0220(8) Uani 1 1 d . . .
H36 H 0.5375 0.3891 0.6498 0.026 Uiso 1 1 calc R . .
C37 C 0.7043(6) 0.4750(6) 0.68839(9) 0.0262(9) Uani 1 1 d . . .
H37 H 0.6116 0.4547 0.7039 0.031 Uiso 1 1 calc R . .
C38 C 0.8826(6) 0.5421(6) 0.69799(9) 0.0269(9) Uani 1 1 d . . .
C39 C 1.0192(5) 0.5743(6) 0.67524(9) 0.0249(8) Uani 1 1 d . . .
H39 H 1.1417 0.6221 0.6817 0.030 Uiso 1 1 calc R . .
C40 C 0.9723(5) 0.5352(5) 0.64307(9) 0.0196(8) Uani 1 1 d . . .
H40 H 1.0648 0.5548 0.6275 0.024 Uiso 1 1 calc R . .
O1S O 0.2959(4) 0.3245(4) 0.93770(6) 0.0192(6) Uani 1 1 d D . .
H1S H 0.407(3) 0.326(7) 0.9453(10) 0.029 Uiso 1 1 d D . .
C1S C 0.2350(6) 0.1489(5) 0.94636(11) 0.0257(9) Uani 1 1 d . . .
H1S1 H 0.1334 0.1084 0.9308 0.039 Uiso 1 1 calc R . .
H1S2 H 0.1855 0.1515 0.9680 0.039 Uiso 1 1 calc R . .
H1S3 H 0.3448 0.0678 0.9462 0.039 Uiso 1 1 calc R . .
O2S O 0.1983(3) 0.4825(4) 0.56176(6) 0.0178(5) Uani 1 1 d D . .
H2S H 0.0812(17) 0.488(7) 0.5582(10) 0.027 Uiso 1 1 d D . .
C2S C 0.2588(6) 0.3101(6) 0.55181(12) 0.0325(10) Uani 1 1 d . . .
H2S1 H 0.3872 0.2846 0.5617 0.049 Uiso 1 1 calc R . .
H2S2 H 0.2631 0.3072 0.5283 0.049 Uiso 1 1 calc R . .
H2S3 H 0.1675 0.2210 0.5587 0.049 Uiso 1 1 calc R . .
O1W O 0.0328(4) 0.7958(4) 0.96624(6) 0.0159(5) Uani 1 1 d D . .
H1WA H 0.053(6) 0.833(6) 0.9847(5) 0.024 Uiso 1 1 d D . .
H1WB H -0.074(7) 0.796(7) 0.9627(11) 0.024 Uiso 1 1 d . . .
O2W O 0.3397(4) 0.5606(5) 0.99245(6) 0.0153(5) Uani 1 1 d D . .
H2WA H 0.347(6) 0.470(4) 1.0033(9) 0.023 Uiso 1 1 d D . .
H2WB H 0.327(7) 0.644(7) 1.0030(11) 0.023 Uiso 1 1 d . . .
O3W O 0.4617(4) 0.9576(4) 0.53616(6) 0.0192(6) Uani 1 1 d D . .
H3WA H 0.5790(17) 0.952(7) 0.5389(10) 0.029 Uiso 1 1 d D . .
H3WB H 0.449(6) 0.996(6) 0.5177(5) 0.029 Uiso 1 1 d D . .
O4W O 0.1498(4) 0.7287(5) 0.50917(6) 0.0202(6) Uani 1 1 d D . .
H4WA H 0.154(7) 0.816(4) 0.4976(10) 0.030 Uiso 1 1 d D . .
H4WB H 0.040(3) 0.742(7) 0.5145(10) 0.030 Uiso 1 1 d D . .
O5W O 0.3010(6) 0.6859(6) 0.74875(14) 0.0677(13) Uani 1 1 d D . .
H5WA H 0.189(4) 0.655(12) 0.7447(18) 0.102 Uiso 1 1 d D . .
H5WB H 0.353(11) 0.781(6) 0.745(2) 0.102 Uiso 1 1 d D . .
O6W O 0.8534(4) 0.9506(5) 0.53887(8) 0.0316(8) Uani 1 1 d D . .
H6WA H 0.873(8) 1.031(5) 0.5261(11) 0.047 Uiso 1 1 d D . .
H6WB H 0.942(5) 0.945(8) 0.5527(9) 0.047 Uiso 1 1 d D . .
O7W O 0.6334(4) 0.7667(4) 0.96840(7) 0.0206(6) Uani 1 1 d D . .
H7WA H 0.559(5) 0.765(7) 0.9524(7) 0.031 Uiso 1 1 d D . .
H7WB H 0.609(7) 0.687(5) 0.9808(9) 0.031 Uiso 1 1 d D . .

loop_
_atom_site_aniso_label
_atom_site_aniso_U_11
_atom_site_aniso_U_22
_atom_site_aniso_U_33
_atom_site_aniso_U_23
_atom_site_aniso_U_13
_atom_site_aniso_U_12
Ni1 0.0124(2) 0.0114(3) 0.0130(2) -0.00018(19) 0.00095(18) -0.00128(18)
Ni2 0.0117(2) 0.0210(3) 0.0118(2) -0.0001(2) 0.00059(18) 0.00150(19)
O1 0.0140(12) 0.0187(14) 0.0163(11) -0.0002(11) -0.0001(9) -0.0035(10)
O2 0.0180(12) 0.0164(13) 0.0120(11) 0.0029(10) 0.0013(9) -0.0017(11)
O3 0.0136(13) 0.0253(16) 0.0193(13) 0.0075(12) 0.0030(10) -0.0031(11)
O4 0.0372(17) 0.059(3) 0.0155(12) 0.0032(15) 0.0007(11) 0.0097(17)
O5 0.0120(11) 0.0265(15) 0.0165(12) 0.0009(11) 0.0003(9) 0.0034(11)
O6 0.0140(12) 0.0240(16) 0.0135(11) -0.0026(11) 0.0003(9) 0.0032(11)
O7 0.0149(13) 0.0308(18) 0.0175(12) -0.0053(12) 0.0021(10) 0.0021(12)
O8 0.0351(16) 0.069(3) 0.0136(12) -0.0010(16) 0.0007(11) -0.0063(18)
N1 0.0136(14) 0.0115(15) 0.0115(13) -0.0017(14) 0.0041(10) -0.0030(14)
N2 0.0131(15) 0.023(2) 0.0138(13) -0.0006(15) 0.0008(11) 0.0029(14)
C2 0.0172(16) 0.0102(17) 0.0194(16) -0.0041(14) 0.0050(13) -0.0018(13)
C3 0.0152(16) 0.020(2) 0.0227(17) -0.0054(16) 0.0041(13) -0.0049(15)
C4 0.0209(18) 0.020(2) 0.0271(19) -0.0047(16) 0.0125(15) -0.0062(15)
C10 0.031(2) 0.0139(19) 0.0162(16) -0.0011(14) 0.0108(14) -0.0026(15)
C5 0.034(2) 0.025(2) 0.0238(19) 0.0011(17) 0.0135(16) -0.0054(18)
C6 0.044(2) 0.033(3) 0.0149(17) 0.0061(17) 0.0076(16) -0.001(2)
C7 0.033(2) 0.028(2) 0.0168(17) 0.0021(17) 0.0014(15) 0.0014(18)
C8 0.028(2) 0.023(2) 0.0174(17) 0.0008(16) 0.0042(14) -0.0024(16)
C9 0.0236(18) 0.0133(18) 0.0170(16) -0.0019(14) 0.0071(13) -0.0022(14)
C1 0.0171(16) 0.0118(18) 0.0163(15) -0.0027(13) 0.0043(12) -0.0023(13)
C11 0.0167(16) 0.0147(18) 0.0122(15) -0.0036(14) 0.0008(12) -0.0009(14)
C12 0.0137(16) 0.0142(18) 0.0158(15) -0.0011(14) 0.0013(12) -0.0038(13)
C13 0.0165(16) 0.0077(16) 0.0204(16) -0.0007(14) 0.0027(13) 0.0005(13)
C14 0.0234(18) 0.0164(18) 0.0163(16) -0.0037(15) 0.0022(13) -0.0041(15)
C15 0.0230(18) 0.0155(18) 0.0161(16) -0.0034(14) 0.0000(13) -0.0084(15)
C16 0.0229(19) 0.022(2) 0.0250(19) -0.0034(16) 0.0037(15) 0.0022(16)
C17 0.030(2) 0.034(2) 0.0198(17) -0.0011(18) 0.0107(15) -0.0006(19)
C18 0.031(2) 0.033(2) 0.0150(17) -0.0072(17) -0.0008(15) 0.0002(18)
C19 0.0200(19) 0.029(2) 0.0212(18) -0.0050(17) -0.0015(14) -0.0030(16)
C20 0.0198(17) 0.019(2) 0.0184(16) -0.0049(15) 0.0012(13) -0.0051(15)
C22 0.0211(17) 0.0152(18) 0.0184(16) 0.0037(15) 0.0049(13) -0.0008(15)
C23 0.0196(18) 0.021(2) 0.0193(16) 0.0053(15) 0.0038(13) 0.0042(15)
C24 0.0259(19) 0.020(2) 0.0262(18) 0.0054(17) 0.0108(15) 0.0049(16)
C30 0.0260(18) 0.0169(18) 0.0182(16) 0.0013(16) 0.0075(13) 0.0000(17)
C25 0.041(2) 0.023(2) 0.0183(18) -0.0014(17) 0.0140(17) 0.0025(19)
C26 0.049(3) 0.027(2) 0.0164(18) -0.0045(17) 0.0062(18) -0.002(2)
C27 0.033(2) 0.035(3) 0.0189(17) -0.0014(18) -0.0007(16) 0.0023(19)
C28 0.028(2) 0.028(2) 0.0177(17) -0.0045(17) 0.0041(15) -0.0010(17)
C29 0.0262(19) 0.0136(18) 0.0184(17) 0.0008(15) 0.0071(14) 0.0008(15)
C21 0.0169(16) 0.0146(18) 0.0157(15) 0.0035(14) 0.0036(12) 0.0001(14)
C31 0.0163(16) 0.0187(18) 0.0151(16) 0.0051(14) 0.0002(13) 0.0014(14)
C32 0.0137(16) 0.0209(19) 0.0117(15) -0.0010(13) 0.0006(12) 0.0023(14)
C33 0.0143(16) 0.0177(18) 0.0167(15) 0.0033(16) 0.0017(12) -0.0003(15)
C34 0.0171(17) 0.024(2) 0.0185(16) -0.0034(16) 0.0015(13) 0.0018(15)
C35 0.0220(18) 0.0151(18) 0.0147(15) 0.0012(14) 0.0006(13) 0.0040(14)
C36 0.0204(18) 0.022(2) 0.0234(18) 0.0042(16) -0.0001(14) -0.0017(16)
C37 0.026(2) 0.034(2) 0.0193(17) 0.0043(17) 0.0048(15) 0.0001(18)
C38 0.031(2) 0.033(2) 0.0163(17) 0.0041(18) -0.0022(14) 0.0039(19)
C39 0.0219(18) 0.027(2) 0.0252(18) 0.0035(18) -0.0051(14) -0.0008(17)
C40 0.0205(18) 0.017(2) 0.0219(17) 0.0037(15) 0.0038(14) 0.0014(15)
O1S 0.0144(12) 0.0171(14) 0.0259(13) -0.0037(11) -0.0003(10) 0.0013(11)
C1S 0.0188(19) 0.015(2) 0.043(2) -0.0032(18) -0.0009(16) 0.0012(16)
O2S 0.0135(12) 0.0207(14) 0.0193(12) 0.0002(11) 0.0006(10) -0.0010(11)
C2S 0.027(2) 0.024(2) 0.046(3) -0.002(2) -0.0051(18) 0.0059(18)
O1W 0.0184(12) 0.0159(14) 0.0131(11) -0.0029(10) -0.0008(10) -0.0005(11)
O2W 0.0200(13) 0.0102(13) 0.0154(12) -0.0031(13) -0.0021(10) 0.0006(13)
O3W 0.0141(12) 0.0288(16) 0.0147(11) 0.0033(12) 0.0002(10) 0.0011(11)
O4W 0.0137(12) 0.0296(17) 0.0174(13) 0.0033(14) 0.0024(10) -0.0005(14)
O5W 0.046(3) 0.045(3) 0.108(3) -0.019(3) -0.034(2) 0.0077(19)
O6W 0.0193(15) 0.038(2) 0.0372(18) 0.0171(16) -0.0046(12) -0.0041(14)
O7W 0.0180(14) 0.0196(16) 0.0237(14) -0.0030(12) -0.0021(11) -0.0001(12)

loop_
_atom_type_symbol
_atom_type_description
_atom_type_scat_dispersion_real
_atom_type_scat_dispersion_imag
_atom_type_scat_source
C C 0.0033 0.0016 'International Tables Vol C Tables 4.2.6.8 and 6.1.1.4'
H H 0.0000 0.0000 'International Tables Vol C Tables 4.2.6.8 and 6.1.1.4'
N N 0.0061 0.0033 'International Tables Vol C Tables 4.2.6.8 and 6.1.1.4'
O O 0.0106 0.0060 'International Tables Vol C Tables 4.2.6.8 and 6.1.1.4'
Ni Ni 0.3393 1.1124 'International Tables Vol C Tables 4.2.6.8 and 6.1.1.4'

loop_
_geom_angle_atom_site_label_1
_geom_angle_atom_site_label_2
_geom_angle_atom_site_label_3
_geom_angle
_geom_angle_site_symmetry_1
_geom_angle_site_symmetry_3
_geom_angle_publ_flag
N1 Ni1 O1 91.08(11) . . ?
N1 Ni1 O2 81.87(11) . . ?
O1 Ni1 O2 172.94(9) . . ?
N1 Ni1 O2W 174.82(11) . . ?
O1 Ni1 O2W 93.36(11) . . ?
O2 Ni1 O2W 93.70(10) . . ?
N1 Ni1 O1S 95.26(13) . . ?
O1 Ni1 O1S 89.46(11) . . ?
O2 Ni1 O1S 90.82(11) . . ?
O2W Ni1 O1S 87.45(12) . . ?
N1 Ni1 O1W 88.29(13) . . ?
O1 Ni1 O1W 90.97(11) . . ?
O2 Ni1 O1W 89.19(11) . . ?
O2W Ni1 O1W 88.97(11) . . ?
O1S Ni1 O1W 176.42(10) . . ?
N2 Ni2 O5 91.70(11) . . ?
N2 Ni2 O6 82.04(11) . . ?
O5 Ni2 O6 173.73(10) . . ?
N2 Ni2 O3W 88.85(13) . . ?
O5 Ni2 O3W 90.55(11) . . ?
O6 Ni2 O3W 88.89(11) . . ?
N2 Ni2 O2S 96.03(13) . . ?
O5 Ni2 O2S 89.05(11) . . ?
O6 Ni2 O2S 92.04(11) . . ?
O3W Ni2 O2S 175.11(10) . . ?
N2 Ni2 O4W 173.98(11) . . ?
O5 Ni2 O4W 93.92(11) . . ?
O6 Ni2 O4W 92.31(10) . . ?
O3W Ni2 O4W 88.94(12) . . ?
O2S Ni2 O4W 86.23(12) . . ?
C2 O1 Ni1 127.0(2) . . ?
C13 O2 Ni1 115.2(2) . . ?
C22 O5 Ni2 126.5(2) . . ?
C33 O6 Ni2 113.9(2) . . ?
C11 N1 C12 118.3(3) . . ?
C11 N1 Ni1 125.7(3) . . ?
C12 N1 Ni1 114.9(2) . . ?
C31 N2 C32 118.9(3) . . ?
C31 N2 Ni2 125.6(3) . . ?
C32 N2 Ni2 114.4(2) . . ?
O1 C2 C1 125.4(3) . . ?
O1 C2 C3 116.6(3) . . ?
C1 C2 C3 118.0(3) . . ?
C4 C3 C2 122.1(3) . . ?
C3 C4 C10 121.3(3) . . ?
C4 C10 C5 120.7(4) . . ?
C4 C10 C9 119.4(3) . . ?
C5 C10 C9 120.0(4) . . ?
C6 C5 C10 121.7(4) . . ?
C5 C6 C7 118.7(4) . . ?
C8 C7 C6 121.0(4) . . ?
C7 C8 C9 122.2(4) . . ?
C8 C9 C10 116.4(3) . . ?
C8 C9 C1 124.4(3) . . ?
C10 C9 C1 119.2(3) . . ?
C2 C1 C9 120.0(3) . . ?
C2 C1 C11 122.4(3) . . ?
C9 C1 C11 117.6(3) . . ?
N1 C11 C1 126.5(3) . . ?
N1 C12 C13 108.5(3) . . ?
N1 C12 C14 112.5(3) . . ?
C13 C12 C14 108.6(3) . . ?
O3 C13 O2 123.6(3) . . ?
O3 C13 C12 117.1(3) . . ?
O2 C13 C12 119.3(3) . . ?
C15 C14 C12 112.0(3) . . ?
C16 C15 C20 118.6(3) . . ?
C16 C15 C14 120.9(3) . . ?
C20 C15 C14 120.4(3) . . ?
C17 C16 C15 120.9(4) . . ?
C16 C17 C18 119.6(3) . . ?
O4 C18 C17 117.1(3) . . ?
O4 C18 C19 122.2(4) . . ?
C17 C18 C19 120.7(4) . . ?
C20 C19 C18 118.9(4) . . ?
C19 C20 C15 121.1(3) . . ?
O5 C22 C21 125.6(3) . . ?
O5 C22 C23 116.5(3) . . ?
C21 C22 C23 117.9(3) . . ?
C24 C23 C22 122.1(4) . . ?
C23 C24 C30 121.9(4) . . ?
C25 C30 C24 120.9(4) . . ?
C25 C30 C29 120.2(4) . . ?
C24 C30 C29 118.9(3) . . ?
C26 C25 C30 121.2(4) . . ?
C25 C26 C27 119.3(4) . . ?
C28 C27 C26 120.7(4) . . ?
C27 C28 C29 121.9(4) . . ?
C28 C29 C30 116.7(3) . . ?
C28 C29 C21 124.0(3) . . ?
C30 C29 C21 119.2(3) . . ?
C22 C21 C31 123.1(3) . . ?
C22 C21 C29 120.0(3) . . ?
C31 C21 C29 117.0(3) . . ?
N2 C31 C21 126.0(3) . . ?
N2 C32 C33 109.0(3) . . ?
N2 C32 C34 112.1(3) . . ?
C33 C32 C34 108.5(3) . . ?
O6 C33 O7 123.7(3) . . ?
O6 C33 C32 119.5(3) . . ?
O7 C33 C32 116.8(3) . . ?
C35 C34 C32 112.2(3) . . ?
C40 C35 C36 119.0(3) . . ?
C40 C35 C34 120.1(3) . . ?
C36 C35 C34 120.8(3) . . ?
C37 C36 C35 120.6(4) . . ?
C38 C37 C36 120.1(4) . . ?
O8 C38 C37 122.1(3) . . ?
O8 C38 C39 117.7(4) . . ?
C37 C38 C39 120.3(3) . . ?
C40 C39 C38 118.8(4) . . ?
C35 C40 C39 121.2(3) . . ?
C1S O1S Ni1 124.8(2) . . ?
C2S O2S Ni2 123.9(2) . . ?

loop_
_geom_bond_atom_site_label_1
_geom_bond_atom_site_label_2
_geom_bond_distance
_geom_bond_site_symmetry_2
_geom_bond_publ_flag
Ni1 N1 1.989(3) . ?
Ni1 O1 1.992(3) . ?
Ni1 O2 2.047(2) . ?
Ni1 O2W 2.084(2) . ?
Ni1 O1S 2.100(3) . ?
Ni1 O1W 2.109(3) . ?
Ni2 N2 1.982(3) . ?
Ni2 O5 1.992(3) . ?
Ni2 O6 2.060(2) . ?
Ni2 O3W 2.100(3) . ?
Ni2 O2S 2.101(3) . ?
Ni2 O4W 2.104(3) . ?
O1 C2 1.303(4) . ?
O2 C13 1.260(4) . ?
O3 C13 1.251(4) . ?
O4 C18 1.378(5) . ?
O5 C22 1.300(4) . ?
O6 C33 1.253(4) . ?
O7 C33 1.263(4) . ?
O8 C38 1.373(4) . ?
N1 C11 1.279(5) . ?
N1 C12 1.472(4) . ?
N2 C31 1.289(5) . ?
N2 C32 1.466(5) . ?
C2 C1 1.422(5) . ?
C2 C3 1.439(5) . ?
C3 C4 1.356(5) . ?
C4 C10 1.413(5) . ?
C10 C5 1.421(5) . ?
C10 C9 1.431(5) . ?
C5 C6 1.358(6) . ?
C6 C7 1.409(6) . ?
C7 C8 1.374(5) . ?
C8 C9 1.413(5) . ?
C9 C1 1.448(5) . ?
C1 C11 1.451(5) . ?
C12 C13 1.543(5) . ?
C12 C14 1.552(5) . ?
C14 C15 1.516(5) . ?
C15 C16 1.389(5) . ?
C15 C20 1.394(5) . ?
C16 C17 1.384(6) . ?
C17 C18 1.384(6) . ?
C18 C19 1.390(5) . ?
C19 C20 1.388(5) . ?
C22 C21 1.417(5) . ?
C22 C23 1.447(5) . ?
C23 C24 1.348(5) . ?
C24 C30 1.418(6) . ?
C30 C25 1.413(5) . ?
C30 C29 1.429(5) . ?
C25 C26 1.365(6) . ?
C26 C27 1.406(6) . ?
C27 C28 1.375(5) . ?
C28 C29 1.414(5) . ?
C29 C21 1.460(5) . ?
C21 C31 1.445(5) . ?
C32 C33 1.530(5) . ?
C32 C34 1.549(5) . ?
C34 C35 1.520(5) . ?
C35 C40 1.386(5) . ?
C35 C36 1.386(5) . ?
C36 C37 1.384(5) . ?
C37 C38 1.378(6) . ?
C38 C39 1.400(5) . ?
C39 C40 1.388(5) . ?
O1S C1S 1.445(5) . ?
O2S C2S 1.437(5) . ?

loop_
_geom_hbond_atom_site_label_D
_geom_hbond_atom_site_label_H
_geom_hbond_atom_site_label_A
_geom_hbond_distance_DH
_geom_hbond_distance_HA
_geom_hbond_distance_DA
_geom_hbond_angle_DHA
_geom_hbond_site_symmetry_A
O4 H4 O5W 0.84 1.79 2.619(5) 167.5 1_455
O8 H8 O4 0.84 1.88 2.721(4) 174.0 1_655
O1S H1S O3 0.819(10) 1.822(12) 2.639(4) 175(5) 1_655
O2S H2S O7 0.821(10) 1.91(2) 2.667(4) 154(4) 1_455
O1W H1WA O2 0.820(10) 1.942(13) 2.754(3) 170(4) 2_557
O1W H1WB O7W 0.75(5) 2.07(5) 2.794(4) 161(5) 1_455
O2W H2WA O7W 0.819(10) 1.935(12) 2.753(5) 176(5) 2_647
O2W H2WB O3 0.77(5) 1.91(5) 2.663(4) 163(5) 2_557
O3W H3WA O6W 0.819(10) 1.909(13) 2.722(4) 171(4) .
O3W H3WB O6 0.818(10) 1.955(12) 2.768(3) 173(4) 2_656
O4W H4WA O7 0.817(10) 1.866(12) 2.681(4) 175(5) 2_656
O4W H4WB O7 0.816(10) 2.32(5) 2.843(4) 122(5) 1_455
O4W H4WB O6W 0.816(10) 2.31(4) 2.981(5) 140(5) 1_455
O5W H5WA O8 0.820(11) 1.938(15) 2.754(5) 173(8) 1_455
O6W H6WA O4W 0.821(10) 2.094(17) 2.897(5) 166(5) 2_656
O6W H6WB O4W 0.820(10) 2.89(6) 2.981(5) 88(4) 1_655
O7W H7WA O1 0.820(10) 1.88(2) 2.660(4) 158(5) .
O7W H7WB O2W 0.819(10) 2.18(4) 2.799(4) 133(4) .
